data_9003107
loop_
_publ_author_name
'Foit, F. F.'
'Hughes, J. M.'

_publ_section_title
;
 Structural variations in mercurian tetrahedrite
 Sample E5 from the Spring Creek Claims in Harney County, Oregon
;
_journal_name_full 'American Mineralogist'
_journal_page_first 159
_journal_page_last 163
_journal_volume 89
_journal_year 2004
_chemical_formula_sum 'As1.2 Cu10.71 Hg1.23 S13 Sb2.8'
_chemical_name_mineral Tetrahedrite
_space_group_IT_number 217
_symmetry_space_group_name_Hall 'I -4 2 3'
_symmetry_space_group_name_H-M 'I -4 3 m'
_cell_angle_alpha 90
_cell_angle_beta 90
_cell_angle_gamma 90
_cell_length_a 10.4033
_cell_length_b 10.4033
_cell_length_c 10.4033
_cell_formula_units_Z 2
_cell_volume 1125.935
_database_code_amcsd 0003196
_exptl_crystal_density_diffrn 5.235
_cod_original_formula_sum 'Cu10.71 Hg1.23 (Sb2.8 As1.2) S13'
_cod_database_code 9003107

loop_
_space_group_symop_operation_xyz
x,y,z
1/2+x,1/2+y,1/2+z
-z,x,-y
1/2-z,1/2+x,1/2-y
-y,z,-x
1/2-y,1/2+z,1/2-x
-x,y,-z
1/2-x,1/2+y,1/2-z
x,-z,-y
1/2+x,1/2-z,1/2-y
z,-y,-x
1/2+z,1/2-y,1/2-x
y,-x,-z
1/2+y,1/2-x,1/2-z
x,z,y
1/2+x,1/2+z,1/2+y
z,y,x
1/2+z,1/2+y,1/2+x
y,x,z
1/2+y,1/2+x,1/2+z
-z,-x,y
1/2-z,1/2-x,1/2+y
-y,-z,x
1/2-y,1/2-z,1/2+x
-x,-y,z
1/2-x,1/2-y,1/2+z
z,-x,-y
1/2+z,1/2-x,1/2-y
y,-z,-x
1/2+y,1/2-z,1/2-x
x,-y,-z
1/2+x,1/2-y,1/2-z
-x,z,-y
1/2-x,1/2+z,1/2-y
-z,y,-x
1/2-z,1/2+y,1/2-x
-y,x,-z
1/2-y,1/2+x,1/2-z
-x,-z,y
1/2-x,1/2-z,1/2+y
-z,-y,x
1/2-z,1/2-y,1/2+x
-y,-x,z
1/2-y,1/2-x,1/2+z
z,x,y
1/2+z,1/2+x,1/2+y
y,z,x
1/2+y,1/2+z,1/2+x

loop_
_atom_site_label
_atom_site_fract_x
_atom_site_fract_y
_atom_site_fract_z
_atom_site_occupancy
_atom_site_U_iso_or_equiv
CuM1 0.25000 0.50000 0.00000 0.79500 0.02430
HgM1 0.25000 0.50000 0.00000 0.20500 0.02430
CuM2 0.78490 0.00000 0.00000 0.99000 0.05150
SbX 0.73550 0.73550 0.73550 0.70000 0.01730
AsX 0.73550 0.73550 0.73550 0.30000 0.01730
S1 0.88360 0.88360 0.64330 1.00000 0.01840
S2 0.00000 0.00000 0.00000 1.00000 0.01800

loop_
_cod_related_entry_id
_cod_related_entry_database
_cod_related_entry_code
1 AMCSD 0003196
